data_7135582
loop_
_publ_author_name
'Bustos, Jenna'
'Zakharov, Lev N.'
'Buils, Jordi'
'Hosseini, Farzaneh'
'Sol&#xe9;-Daura, Albert'
'Bo, Carles'
'Nyman, May'

_publ_section_title
;
 Building block approach to technetium-substituted polyoxotungstates.
;
_journal_issue 21
_journal_name_full 'Chemical communications (Cambridge, England)'
_journal_page_first 5875
_journal_page_last 5879
_journal_paper_doi 10.1039/d5cc06618b
_journal_volume 62
_journal_year 2026
_chemical_formula_moiety 'Cs14 O100 P2 Tc6 W20'
_chemical_formula_sum 'Cs14 O100 P2 Tc6 W20'
_chemical_formula_weight 7787.68
_space_group_crystal_system monoclinic
_space_group_IT_number 11
_space_group_name_Hall '-P 2yb'
_space_group_name_H-M_alt 'P 1 21/m 1'
_atom_sites_solution_primary dual
_audit_creation_date 2025-11-04
_audit_creation_method
;
Olex2 1.3
(compiled 2020.11.12 svn.r5f609507 for OlexSys, GUI svn.r6408)
;
_audit_update_record
;
2025-11-04 deposited with the CCDC.	2026-02-19 downloaded from the CCDC.
;
_cell_angle_alpha 90
_cell_angle_beta 105.154(2)
_cell_angle_gamma 90
_cell_formula_units_Z 1
_cell_length_a 11.3520(2)
_cell_length_b 18.3764(3)
_cell_length_c 12.9618(2)
_cell_measurement_reflns_used 11970
_cell_measurement_temperature 173.00(11)
_cell_measurement_theta_max 75.5020
_cell_measurement_theta_min 3.5260
_cell_volume 2609.92(8)
_computing_cell_refinement 'CrysAlisPro 1.171.43.128a (Rigaku OD, 2024)'
_computing_data_collection 'CrysAlisPro system (CCD 43.128a 64-bit (release 20-06-2024))'
_computing_data_reduction 'CrysAlisPro 1.171.43.128a (Rigaku OD, 2024)'
_computing_molecular_graphics 'Olex2 1.3 (Dolomanov et al., 2009)'
_computing_publication_material 'Olex2 1.3 (Dolomanov et al., 2009)'
_computing_structure_refinement 'SHELXL 2018/3 (Sheldrick, 2015)'
_computing_structure_solution 'SHELXT 2018/2 (Sheldrick, 2018)'
_diffrn_ambient_environment N~2~
_diffrn_ambient_temperature 173.00(11)
_diffrn_detector 'Hybrid Pixel Array Detector'
_diffrn_detector_area_resol_mean 10.0000
_diffrn_detector_type HyPix
_diffrn_measured_fraction_theta_full 0.996
_diffrn_measured_fraction_theta_max 0.984
_diffrn_measurement_details
;
List of Runs (angles in degrees, time in seconds):

  # Type    Start    End  Width  t~exp~   \w     \q     \k     \f   Frames
#--------------------------------------------------------------------------
  1  \w   -115.00 -40.00   0.50    2.50    --  -46.92 -37.00  30.00  150
  2  \w     -7.00  26.00   0.50    2.50    --  -46.92  37.00-180.00   66
  3  \w    -69.00  11.00   0.50    2.50    --  -46.92  77.00 150.00  160
  4  \w    -42.00  25.00   0.50    2.50    --  -46.92  37.00  60.00  134
  5  \w    -26.00   8.00   0.50    2.50    --  -46.92  19.00-180.00   68
  6  \w    -41.00  22.00   0.50    2.50    --  -46.92  37.00 -60.00  126
  7  \w    -15.00  16.00   0.50    2.50    --   46.92 -57.00-180.00   62
  8  \w    -22.00  13.00   0.50    2.50    --   46.92 -19.00 -60.00   70
  9  \w     34.00  62.00   0.50    2.50    --   46.92 -57.00-180.00   56
 10  \w   -152.00-113.00   0.50    8.00    --  -91.75 -94.00 -60.00   78
 11  \w    -50.00 -21.00   0.50    8.00    --  -91.75  45.00-180.00   58
 12  \w    -51.00 -26.00   0.50    8.00    --  -91.75  45.00  90.00   50
 13  \w    -48.00 -23.00   0.50    8.00    --  -91.75  45.00  30.00   50
 14  \w   -160.00-108.00   0.50    8.00    --  -91.75 -61.00 150.00  104
 15  \w    -65.00 -39.00   0.50    8.00    --  -91.75  61.00  30.00   52
 16  \w   -105.00 -29.00   0.50    8.00    --  -91.75  77.00 -60.00  152
 17  \w     33.00  63.00   0.50    8.00    --  103.56 -61.00-150.00   60
 18  \w     56.00  96.00   0.50    8.00    --  103.56 -94.00  90.00   80
 19  \w     78.00 105.00   0.50    8.00    --  103.56 -94.00 -60.00   54
 20  \w     73.00 102.00   0.50    8.00    --  103.56 -77.00 -90.00   58
 21  \w     91.00 177.00   0.50    8.00    --  103.56  30.00 -90.00  172
 22  \w     34.00  64.00   0.50    8.00    --  103.56 -77.00 -90.00   60
 23  \w     93.00 176.00   0.50    8.00    --  103.56  15.00-120.00  166
 24  \w     71.00 101.00   0.50    8.00    --  103.56 -94.00-150.00   60
 25  \w     35.00  70.00   0.50    8.00    --  103.56 -61.00 -60.00   70
 26  \w     42.00  67.00   0.50    8.00    --  103.56 -94.00 -60.00   50
 27  \w     35.00  62.00   0.50    8.00    --  103.56 -61.00-180.00   54
 28  \w     91.00 177.00   0.50    8.00    --  103.56  30.00-180.00  172
 29  \w     32.00 104.00   0.50    8.00    --  103.56 -94.00 120.00  144
 30  \w     41.00  91.00   0.50    8.00    --  103.56 -94.00-180.00  100
 31  \w     44.00  86.00   0.50    8.00    --  103.56 -77.00  30.00   84
 32  \w     33.00  68.00   0.50    8.00    --  103.56 -61.00  30.00   70
 33  \w     36.00  70.00   0.50    8.00    --  103.56 -61.00 150.00   68
 34  \w     31.00 105.00   0.50    8.00    --  103.56 -94.00  30.00  148
 35  \w     93.00 177.00   0.50    8.00    --  103.56  30.00 150.00  168
;
_diffrn_measurement_device 'four-circle diffractometer'
_diffrn_measurement_device_type 'XtaLAB Synergy, Dualflex, HyPix'
_diffrn_measurement_method '\w scans'
_diffrn_orient_matrix_type 'CrysAlisPro convention (1999,Acta A55,543-557)'
_diffrn_orient_matrix_UB_11 0.1360305000
_diffrn_orient_matrix_UB_12 0.0020578000
_diffrn_orient_matrix_UB_13 0.0012725000
_diffrn_orient_matrix_UB_21 -0.0271623000
_diffrn_orient_matrix_UB_22 -0.0472832000
_diffrn_orient_matrix_UB_23 -0.1015420000
_diffrn_orient_matrix_UB_31 -0.0226737000
_diffrn_orient_matrix_UB_32 0.0691430000
_diffrn_orient_matrix_UB_33 -0.0695637000
_diffrn_radiation_monochromator mirror
_diffrn_radiation_probe x-ray
_diffrn_radiation_type 'Cu K\a'
_diffrn_radiation_wavelength 1.54184
_diffrn_reflns_av_R_equivalents 0.0708
_diffrn_reflns_av_unetI/netI 0.0443
_diffrn_reflns_Laue_measured_fraction_full 0.996
_diffrn_reflns_Laue_measured_fraction_max 0.984
_diffrn_reflns_limit_h_max 14
_diffrn_reflns_limit_h_min -13
_diffrn_reflns_limit_k_max 22
_diffrn_reflns_limit_k_min -19
_diffrn_reflns_limit_l_max 14
_diffrn_reflns_limit_l_min -16
_diffrn_reflns_number 25612
_diffrn_reflns_point_group_measured_fraction_full 0.996
_diffrn_reflns_point_group_measured_fraction_max 0.984
_diffrn_reflns_theta_full 67.684
_diffrn_reflns_theta_max 74.443
_diffrn_reflns_theta_min 3.533
_diffrn_source 'micro-focus sealed X-ray tube'
_diffrn_source_type 'PhotonJet (Cu) X-ray Source'
_exptl_absorpt_coefficient_mu 84.530
_exptl_absorpt_correction_T_max 0.399
_exptl_absorpt_correction_T_min 0.059
_exptl_absorpt_correction_type analytical
_exptl_absorpt_process_details
;
CrysAlisPro 1.171.43.128a (Rigaku Oxford Diffraction, 2024)
Analytical numeric absorption correction using a multifaceted crystal
model based on expressions derived by R.C. Clark & J.S. Reid.
(Clark, R. C. & Reid, J. S. (1995). Acta Cryst. A51, 887-897)
Empirical absorption correction using spherical harmonics,
implemented in SCALE3 ABSPACK scaling algorithm.
;
_exptl_crystal_colour colourless
_exptl_crystal_colour_primary colourless
_exptl_crystal_density_diffrn 4.955
_exptl_crystal_description needle
_exptl_crystal_F_000 3338
_exptl_crystal_size_max 0.11
_exptl_crystal_size_mid 0.02
_exptl_crystal_size_min 0.01
_refine_diff_density_max 7.386
_refine_diff_density_min -3.132
_refine_diff_density_rms 0.760
_refine_ls_extinction_method none
_refine_ls_goodness_of_fit_ref 1.153
_refine_ls_hydrogen_treatment undef
_refine_ls_matrix_type full
_refine_ls_number_parameters 338
_refine_ls_number_reflns 5422
_refine_ls_number_restraints 479
_refine_ls_restrained_S_all 1.105
_refine_ls_R_factor_all 0.0991
_refine_ls_R_factor_gt 0.0955
_refine_ls_shift/su_max 0.001
_refine_ls_shift/su_mean 0.000
_refine_ls_structure_factor_coef Fsqd
_refine_ls_weighting_details 'w=1/[\s^2^(Fo^2^)+(0.0908P)^2^+585.9157P] where P=(Fo^2^+2Fc^2^)/3'
_refine_ls_weighting_scheme calc
_refine_ls_wR_factor_gt 0.2471
_refine_ls_wR_factor_ref 0.2493
_reflns_Friedel_coverage 0.000
_reflns_number_gt 5083
_reflns_number_total 5422
_reflns_threshold_expression 'I > 2\s(I)'
_cod_data_source_file d5cc06618b2.cif
_cod_data_source_block abs11
_cod_depositor_comments 'Adding full bibliography for 7135580--7135582.cif.'
_cod_database_code 7135582
_shelx_shelxl_version_number 2018/3
_chemical_oxdiff_formula 'Tc2 W20 O68 '
_shelx_space_group_comment
;
The symmetry employed for this shelxl refinement is uniquely defined
by the following loop, which should always be used as a source of
symmetry information in preference to the above space-group names.
They are only intended as comments.
;
_shelx_estimated_absorpt_t_max 0.485
_shelx_estimated_absorpt_t_min 0.039
_reflns_odcompleteness_completeness 99.94
_reflns_odcompleteness_iscentric 1
_reflns_odcompleteness_theta 66.49
_olex2_refinement_description
;
1. Rigid body (RIGU) restrains
 All non-hydrogen atoms
 with sigma for 1-2 distances of 0.004 and sigma for 1-3 distances of 0.004
;
_olex2_submission_special_instructions 'No special instructions were received'
_oxdiff_exptl_absorpt_empirical_details
;
Empirical correction (ABSPACK) includes:
- Absorption correction using spherical harmonics
- Frame scaling
;
_oxdiff_exptl_absorpt_empirical_full_max 4.379
_oxdiff_exptl_absorpt_empirical_full_min 0.548

loop_
_space_group_symop_operation_xyz
'x, y, z'
'-x, y+1/2, -z'
'-x, -y, -z'
'x, -y-1/2, z'

loop_
_atom_site_label
_atom_site_type_symbol
_atom_site_fract_x
_atom_site_fract_y
_atom_site_fract_z
_atom_site_U_iso_or_equiv
_atom_site_adp_type
_atom_site_occupancy
_atom_site_site_symmetry_order
_atom_site_calc_flag
_atom_site_refinement_flags_posn
_atom_site_refinement_flags_adp
_atom_site_refinement_flags_occupancy
_atom_site_disorder_assembly
_atom_site_disorder_group
W2 W 0.52502(13) 0.34219(7) 0.89119(11) 0.0233(3) Uani 1 1 d . . . . .
W1 W 0.29690(13) 0.43895(7) 0.67771(10) 0.0222(3) Uani 1 1 d . . . . .
W5 W 0.08408(13) 0.35004(7) 0.48329(10) 0.0226(3) Uani 1 1 d . . . . .
W3 W 0.39387(13) 0.35008(8) 0.48403(11) 0.0240(3) Uani 1 1 d . . . . .
W4 W 0.18910(13) 0.34232(7) 0.88781(10) 0.0231(3) Uani 1 1 d . . . . .
Cs1 Cs 0.5676(2) 0.56932(12) 0.85033(16) 0.0323(5) Uani 1 1 d . . . . .
Cs4 Cs -0.2551(2) 0.39361(13) 0.50816(18) 0.0371(5) Uani 1 1 d . . . . .
Tc1 Tc 0.6153(3) 0.250000 0.6960(3) 0.0220(7) Uani 1 2 d S T P . .
Cs2 Cs 0.8580(2) 0.42677(14) 1.1321(2) 0.0437(6) Uani 1 1 d . . . . .
Cs3 Cs 0.1525(3) 0.250000 0.2041(3) 0.0488(9) Uani 1 2 d S T P . .
Tc2 Tc -0.0147(3) 0.250000 0.6933(3) 0.0269(7) Uani 1 2 d S T P . .
Tc3 Tc -0.2536(4) 0.250000 0.2607(3) 0.0383(9) Uani 1 2 d S T P . .
P1 P 0.2977(10) 0.250000 0.6924(8) 0.024(2) Uani 1 2 d S T P . .
O12 O 0.185(3) 0.250000 0.958(3) 0.028(5) Uani 1 2 d S T P A .
O20 O 0.367(3) 0.250000 0.446(3) 0.030(5) Uani 1 2 d S T P . .
O8 O 0.571(3) 0.250000 0.961(2) 0.025(5) Uani 1 2 d S T P A .
O18 O 0.530(2) 0.3231(14) 0.5904(19) 0.035(4) Uani 1 1 d . . . . .
O4 O 0.2793(18) 0.3175(11) 0.6182(15) 0.022(3) Uani 1 1 d . . . . .
O22 O 0.086(3) 0.250000 0.445(2) 0.024(5) Uani 1 2 d S T P . .
O9 O 0.645(2) 0.3269(15) 0.816(2) 0.040(5) Uani 1 1 d . . . . .
O21 O 0.2176(19) 0.3649(12) 0.4147(17) 0.027(4) Uani 1 1 d . . . . .
O24 O 0.009(2) 0.3269(12) 0.5866(18) 0.028(4) Uani 1 1 d . . . . .
O15 O 0.026(2) 0.3286(15) 0.814(2) 0.037(4) Uani 1 1 d . . . . .
O2 O 0.4413(19) 0.4050(10) 0.7783(15) 0.020(3) Uani 1 1 d . . . . .
O16 O 0.2106(18) 0.4055(11) 0.7732(16) 0.021(3) Uani 1 1 d . . . . .
O6 O 0.147(2) 0.4360(12) 0.5670(17) 0.029(4) Uani 1 1 d . . . . .
O3 O 0.378(2) 0.4364(13) 0.5670(17) 0.030(4) Uani 1 1 d . . . . .
O23 O -0.032(2) 0.3875(13) 0.3867(18) 0.032(4) Uani 1 1 d . . . . .
O1 O 0.306(2) 0.5304(12) 0.7055(17) 0.030(4) Uani 1 1 d . . . . .
O17 O 0.804(4) 0.250000 0.676(3) 0.045(8) Uani 1 2 d S T P A .
O19 O 0.453(2) 0.3866(14) 0.3885(19) 0.033(5) Uani 1 1 d . . . . .
O29 O 0.054(3) 0.5340(19) 0.320(2) 0.065(11) Uani 1 1 d . . . . .
O27 O -0.336(3) 0.1728(17) 0.217(3) 0.057(8) Uani 1 1 d . . . . .
O11 O 0.429(3) 0.250000 0.761(2) 0.028(5) Uani 1 2 d S T P A .
O13 O 0.177(2) 0.4022(13) 0.9847(17) 0.032(5) Uani 1 1 d . . . . .
O7 O 0.596(2) 0.4041(12) 0.9875(18) 0.030(4) Uani 1 1 d . . . . .
O25 O -0.115(4) 0.250000 0.215(3) 0.059(10) Uani 1 2 d S T P . .
O26 O -0.223(3) 0.250000 0.399(3) 0.044(7) Uani 1 2 d S T P . .
O14 O 0.209(3) 0.250000 0.761(2) 0.026(4) Uani 1 2 d S T P A .
O30 O 0.403(3) 0.250000 1.144(3) 0.042(9) Uani 1 2 d S T P . .
O28 O 0.854(3) 0.429(2) 0.882(3) 0.070(10) Uani 1 1 d . . . . .
O5 O 0.3684(19) 0.3366(11) 0.9161(16) 0.024(4) Uiso 1 1 d . . . A 1
O31 O -0.283(5) 0.443(3) 0.677(5) 0.119(18) Uani 1 1 d . . . . .

loop_
_atom_site_aniso_label
_atom_site_aniso_U_11
_atom_site_aniso_U_22
_atom_site_aniso_U_33
_atom_site_aniso_U_23
_atom_site_aniso_U_13
_atom_site_aniso_U_12
W2 0.0263(7) 0.0226(7) 0.0196(6) -0.0019(5) 0.0034(5) -0.0017(5)
W1 0.0249(7) 0.0190(6) 0.0220(6) 0.0007(5) 0.0048(5) -0.0004(5)
W5 0.0214(7) 0.0245(7) 0.0204(6) 0.0015(5) 0.0026(5) 0.0020(5)
W3 0.0234(7) 0.0275(7) 0.0214(7) 0.0027(5) 0.0067(5) -0.0018(5)
W4 0.0283(7) 0.0225(7) 0.0185(6) -0.0026(5) 0.0062(5) 0.0006(5)
Cs1 0.0345(11) 0.0359(11) 0.0255(9) -0.0023(8) 0.0058(8) -0.0048(8)
Cs4 0.0288(10) 0.0411(12) 0.0416(11) 0.0148(9) 0.0098(9) 0.0028(9)
Tc1 0.0251(16) 0.0214(15) 0.0190(14) 0.000 0.0047(12) 0.000
Cs2 0.0380(12) 0.0450(13) 0.0428(12) 0.0040(10) 0.0011(10) 0.0010(10)
Cs3 0.0438(19) 0.065(2) 0.0409(18) 0.000 0.0164(15) 0.000
Tc2 0.0328(19) 0.0249(17) 0.0214(16) 0.000 0.0044(14) 0.000
Tc3 0.040(2) 0.035(2) 0.037(2) 0.000 0.0054(17) 0.000
P1 0.028(5) 0.020(5) 0.020(5) 0.000 0.001(4) 0.000
O12 0.026(15) 0.028(11) 0.031(12) 0.000 0.010(11) 0.000
O20 0.029(12) 0.029(11) 0.030(13) 0.000 0.001(10) 0.000
O8 0.019(14) 0.026(11) 0.024(11) 0.000 -0.003(9) 0.000
O18 0.027(9) 0.039(11) 0.036(9) -0.003(8) 0.004(7) -0.006(8)
O4 0.021(7) 0.023(7) 0.020(7) 0.003(5) 0.002(5) -0.003(6)
O22 0.030(12) 0.017(10) 0.025(12) 0.000 0.007(9) 0.000
O9 0.032(10) 0.045(13) 0.046(10) 0.016(9) 0.015(9) 0.007(8)
O21 0.020(7) 0.031(9) 0.027(8) 0.009(7) 0.004(6) -0.003(6)
O24 0.026(8) 0.027(10) 0.032(8) -0.006(7) 0.007(7) 0.003(7)
O15 0.025(10) 0.043(13) 0.042(9) 0.007(9) 0.006(8) 0.002(7)
O2 0.029(7) 0.014(7) 0.022(7) 0.000(6) 0.017(6) -0.005(6)
O16 0.018(8) 0.018(8) 0.023(7) -0.005(6) -0.001(7) -0.007(7)
O6 0.033(9) 0.024(8) 0.024(8) 0.003(7) -0.002(7) 0.002(6)
O3 0.033(9) 0.030(9) 0.025(8) 0.006(7) 0.004(7) -0.005(7)
O23 0.030(9) 0.030(10) 0.029(9) 0.007(8) -0.003(8) 0.005(8)
O1 0.033(12) 0.024(9) 0.025(10) 0.002(6) -0.004(8) -0.003(7)
O17 0.058(16) 0.014(15) 0.06(2) 0.000 0.013(15) 0.000
O19 0.022(10) 0.046(12) 0.034(10) 0.003(9) 0.012(8) -0.005(9)
O29 0.09(2) 0.08(2) 0.031(14) 0.010(14) 0.027(15) 0.06(2)
O27 0.031(13) 0.053(16) 0.08(2) -0.020(14) -0.001(13) -0.004(11)
O11 0.031(8) 0.019(10) 0.027(10) 0.000 -0.004(7) 0.000
O13 0.043(13) 0.032(10) 0.024(9) -0.003(8) 0.017(9) 0.009(10)
O7 0.027(11) 0.027(9) 0.031(9) 0.006(8) -0.003(7) -0.005(8)
O25 0.036(15) 0.09(3) 0.042(16) 0.000 -0.004(11) 0.000
O26 0.027(16) 0.045(18) 0.054(16) 0.000 0.003(10) 0.000
O14 0.033(10) 0.018(10) 0.027(10) 0.000 0.006(8) 0.000
O30 0.014(15) 0.05(2) 0.06(2) 0.000 0.011(16) 0.000
O28 0.07(2) 0.08(2) 0.08(2) -0.031(19) 0.045(18) -0.033(19)
O31 0.13(4) 0.11(4) 0.15(4) -0.02(3) 0.10(4) 0.00(3)

loop_
_atom_type_symbol
_atom_type_description
_atom_type_scat_dispersion_real
_atom_type_scat_dispersion_imag
_atom_type_scat_source
Cs Cs -0.7457 7.9052 'International Tables Vol C Tables 4.2.6.8 and 6.1.1.4'
O O 0.0492 0.0322 'International Tables Vol C Tables 4.2.6.8 and 6.1.1.4'
P P 0.2955 0.4335 'International Tables Vol C Tables 4.2.6.8 and 6.1.1.4'
Tc Tc 0.0057 3.0049 'International Tables Vol C Tables 4.2.6.8 and 6.1.1.4'
W W -5.4734 5.5774 'International Tables Vol C Tables 4.2.6.8 and 6.1.1.4'

loop_
_exptl_crystal_face_index_h
_exptl_crystal_face_index_k
_exptl_crystal_face_index_l
_exptl_crystal_face_perp_dist
2 1 0 0.0368
-1 1 0 0.0363
0 8 6 0.0146
0 -10 -5 0.0199
7 0 -4 0.0315
0 10 -5 0.0173
0 -10 5 0.0173

loop_
_geom_angle_atom_site_label_1
_geom_angle_atom_site_label_2
_geom_angle_atom_site_label_3
_geom_angle
_geom_angle_site_symmetry_1
_geom_angle_site_symmetry_3
_geom_angle_publ_flag
Cs1 W2 Cs1 76.95(5) 3_667 . ?
Cs1 W2 Cs2 69.18(5) 3_667 . ?
Cs1 W2 Cs2 69.23(5) . . ?
O8 W2 Cs1 153.7(8) . . ?
O8 W2 Cs1 93.4(9) . 3_667 ?
O8 W2 Cs2 84.5(8) . . ?
O8 W2 O11 74.3(9) . . ?
O9 W2 Cs1 87.8(8) . . ?
O9 W2 Cs1 148.4(9) . 3_667 ?
O9 W2 Cs2 79.6(9) . . ?
O9 W2 O8 88.3(12) . . ?
O9 W2 O2 88.7(9) . . ?
O9 W2 O11 78.0(12) . . ?
O9 W2 O5 156.4(11) . . ?
O2 W2 Cs1 101.7(6) . 3_667 ?
O2 W2 Cs1 50.3(6) . . ?
O2 W2 Cs2 118.8(6) . . ?
O2 W2 O8 155.5(9) . . ?
O2 W2 O11 81.3(8) . . ?
O11 W2 Cs1 132.7(8) . 3_667 ?
O11 W2 Cs1 129.9(5) . . ?
O11 W2 Cs2 149.4(7) . . ?
O7 W2 Cs1 52.8(7) . . ?
O7 W2 Cs1 46.9(8) . 3_667 ?
O7 W2 Cs2 28.7(8) . . ?
O7 W2 O8 102.9(10) . . ?
O7 W2 O9 102.0(12) . . ?
O7 W2 O2 101.5(9) . . ?
O7 W2 O11 177.2(9) . . ?
O7 W2 O5 101.1(10) . . ?
O5 W2 Cs1 55.2(6) . 3_667 ?
O5 W2 Cs1 102.5(6) . . ?
O5 W2 Cs2 123.8(6) . . ?
O5 W2 O8 91.2(11) . . ?
O5 W2 O2 82.0(8) . . ?
O5 W2 O11 79.1(10) . . ?
Cs1 W1 Cs2 72.70(5) . 3_667 ?
Cs4 W1 Cs1 79.99(5) 3_566 . ?
Cs4 W1 Cs2 84.01(6) 3_566 3_667 ?
O4 W1 Cs1 136.5(5) . . ?
O4 W1 Cs4 124.4(5) . 3_566 ?
O4 W1 Cs2 137.7(5) . 3_667 ?
O2 W1 Cs1 55.1(6) . . ?
O2 W1 Cs4 129.0(5) . 3_566 ?
O2 W1 Cs2 102.0(6) . 3_667 ?
O2 W1 O4 84.2(7) . . ?
O2 W1 O6 159.2(9) . . ?
O16 W1 Cs1 106.3(6) . . ?
O16 W1 Cs4 132.4(6) . 3_566 ?
O16 W1 Cs2 55.4(6) . 3_667 ?
O16 W1 O4 83.7(8) . . ?
O16 W1 O2 86.9(8) . . ?
O16 W1 O6 88.3(9) . . ?
O16 W1 O3 159.0(9) . . ?
O6 W1 Cs1 145.3(7) . . ?
O6 W1 Cs4 67.4(7) . 3_566 ?
O6 W1 Cs2 91.8(7) . 3_667 ?
O6 W1 O4 75.2(8) . . ?
O3 W1 Cs1 89.0(7) . . ?
O3 W1 Cs4 63.4(7) . 3_566 ?
O3 W1 Cs2 145.2(7) . 3_667 ?
O3 W1 O4 75.3(8) . . ?
O3 W1 O2 90.4(9) . . ?
O3 W1 O6 86.9(10) . . ?
O1 W1 Cs1 46.8(7) . . ?
O1 W1 Cs4 48.8(7) . 3_566 ?
O1 W1 Cs2 46.3(8) . 3_667 ?
O1 W1 O4 173.2(9) . . ?
O1 W1 O2 100.6(9) . . ?
O1 W1 O16 101.2(10) . . ?
O1 W1 O6 100.2(10) . . ?
O1 W1 O3 99.8(11) . . ?
Cs4 W5 Cs3 122.58(7) . . ?
O4 W5 Cs4 132.8(5) . . ?
O4 W5 Cs3 99.4(5) . . ?
O22 W5 Cs4 106.8(10) . . ?
O22 W5 Cs3 49.7(9) . . ?
O22 W5 O4 83.3(10) . . ?
O22 W5 O21 87.4(11) . . ?
O22 W5 O6 154.3(11) . . ?
O21 W5 Cs4 151.0(6) . . ?
O21 W5 Cs3 49.5(7) . . ?
O21 W5 O4 72.8(8) . . ?
O24 W5 Cs4 49.1(7) . . ?
O24 W5 Cs3 137.9(7) . . ?
O24 W5 O4 85.9(8) . . ?
O24 W5 O22 90.3(11) . . ?
O24 W5 O21 158.7(9) . . ?
O24 W5 O6 87.3(10) . . ?
O6 W5 Cs4 90.8(7) . . ?
O6 W5 Cs3 134.0(7) . . ?
O6 W5 O4 71.1(8) . . ?
O6 W5 O21 85.7(10) . . ?
O23 W5 Cs4 53.5(8) . . ?
O23 W5 Cs3 80.3(8) . . ?
O23 W5 O4 168.2(9) . . ?
O23 W5 O22 104.9(12) . . ?
O23 W5 O21 98.8(10) . . ?
O23 W5 O24 102.2(11) . . ?
O23 W5 O6 100.5(10) . . ?
Cs4 W3 Cs3 123.28(7) 1_655 . ?
O20 W3 Cs4 107.5(10) . 1_655 ?
O20 W3 Cs3 49.7(9) . . ?
O20 W3 O4 82.7(11) . . ?
O20 W3 O21 86.8(12) . . ?
O20 W3 O3 153.6(12) . . ?
O18 W3 Cs4 51.2(8) . 1_655 ?
O18 W3 Cs3 137.0(8) . . ?
O18 W3 O20 88.8(12) . . ?
O18 W3 O4 84.4(9) . . ?
O18 W3 O21 157.0(10) . . ?
O18 W3 O3 89.1(10) . . ?
O4 W3 Cs4 133.1(5) . 1_655 ?
O4 W3 Cs3 98.6(5) . . ?
O21 W3 Cs4 150.9(6) . 1_655 ?
O21 W3 Cs3 48.6(7) . . ?
O21 W3 O4 72.7(8) . . ?
O3 W3 Cs4 91.5(7) . 1_655 ?
O3 W3 Cs3 132.6(7) . . ?
O3 W3 O4 70.9(8) . . ?
O3 W3 O21 85.0(10) . . ?
O19 W3 Cs4 53.1(8) . 1_655 ?
O19 W3 Cs3 80.9(8) . . ?
O19 W3 O20 105.0(13) . . ?
O19 W3 O18 103.7(11) . . ?
O19 W3 O4 168.7(10) . . ?
O19 W3 O21 99.2(10) . . ?
O19 W3 O3 101.0(11) . . ?
Cs1 W4 Cs2 72.80(5) 3_667 3_667 ?
O12 W4 Cs1 92.9(9) . 3_667 ?
O12 W4 Cs2 152.0(8) . 3_667 ?
O12 W4 O16 154.7(10) . . ?
O12 W4 O14 73.7(10) . . ?
O12 W4 O5 90.9(11) . . ?
O15 W4 Cs1 147.1(8) . 3_667 ?
O15 W4 Cs2 90.6(8) . 3_667 ?
O15 W4 O12 88.9(12) . . ?
O15 W4 O16 89.7(10) . . ?
O15 W4 O14 79.3(11) . . ?
O15 W4 O5 157.7(10) . . ?
O16 W4 Cs1 101.7(5) . 3_667 ?
O16 W4 Cs2 53.3(6) . 3_667 ?
O16 W4 O14 81.2(8) . . ?
O16 W4 O5 81.0(8) . . ?
O13 W4 Cs1 45.8(8) . 3_667 ?
O13 W4 Cs2 51.0(8) . 3_667 ?
O13 W4 O12 101.8(11) . . ?
O13 W4 O15 101.7(12) . . ?
O13 W4 O16 103.2(10) . . ?
O13 W4 O14 175.4(9) . . ?
O13 W4 O5 100.2(11) . . ?
O14 W4 Cs1 132.6(8) . 3_667 ?
O14 W4 Cs2 133.6(5) . 3_667 ?
O5 W4 Cs1 55.2(6) . 3_667 ?
O5 W4 Cs2 99.8(6) . 3_667 ?
O5 W4 O14 79.2(10) . . ?
W2 Cs1 W4 55.18(4) 3_667 3_667 ?
W1 Cs1 W2 111.37(6) . 3_667 ?
W1 Cs1 W4 159.03(6) . 3_667 ?
O2 Cs1 W2 113.6(3) . 3_667 ?
O2 Cs1 W1 27.8(4) . . ?
O2 Cs1 W4 136.8(4) . 3_667 ?
O2 Cs1 O7 48.5(5) . . ?
O2 Cs1 O5 132.8(5) . 3_667 ?
O1 Cs1 W2 100.0(4) . 3_667 ?
O1 Cs1 W1 23.3(4) . . ?
O1 Cs1 W4 155.0(4) . 3_667 ?
O1 Cs1 O2 50.6(5) . . ?
O1 Cs1 O27 52.3(7) . 2_556 ?
O1 Cs1 O13 173.7(6) . 3_667 ?
O1 Cs1 O7 93.0(5) . . ?
O1 Cs1 O7 78.9(6) . 3_667 ?
O1 Cs1 O30 108.2(7) . 3_667 ?
O1 Cs1 O5 126.5(6) . 3_667 ?
O19 Cs1 W2 137.1(5) 3_666 3_667 ?
O19 Cs1 W1 76.1(4) 3_666 . ?
O19 Cs1 W4 124.9(4) 3_666 3_667 ?
O19 Cs1 O2 92.4(6) 3_666 . ?
O19 Cs1 O1 69.9(6) 3_666 . ?
O19 Cs1 O27 74.5(8) 3_666 2_556 ?
O19 Cs1 O13 116.2(6) 3_666 3_667 ?
O19 Cs1 O7 134.3(6) 3_666 . ?
O19 Cs1 O7 134.7(6) 3_666 3_667 ?
O19 Cs1 O30 75.4(9) 3_666 3_667 ?
O19 Cs1 O5 133.6(6) 3_666 3_667 ?
O27 Cs1 W2 67.4(7) 2_556 3_667 ?
O27 Cs1 W1 75.5(6) 2_556 . ?
O27 Cs1 W4 108.7(6) 2_556 3_667 ?
O27 Cs1 O2 101.4(7) 2_556 . ?
O27 Cs1 O7 128.2(7) 2_556 . ?
O27 Cs1 O7 60.4(7) 2_556 3_667 ?
O27 Cs1 O30 58.8(8) 2_556 3_667 ?
O27 Cs1 O5 84.8(7) 2_556 3_667 ?
O13 Cs1 W2 76.6(4) 3_667 3_667 ?
O13 Cs1 W1 153.5(4) 3_667 . ?
O13 Cs1 W4 22.7(4) 3_667 3_667 ?
O13 Cs1 O2 125.7(6) 3_667 . ?
O13 Cs1 O27 129.3(7) 3_667 2_556 ?
O13 Cs1 O7 81.6(6) 3_667 . ?
O13 Cs1 O7 96.8(5) 3_667 3_667 ?
O13 Cs1 O30 75.6(7) 3_667 3_667 ?
O13 Cs1 O5 50.9(5) 3_667 3_667 ?
O7 Cs1 W2 23.3(4) 3_667 3_667 ?
O7 Cs1 W2 86.4(4) . 3_667 ?
O7 Cs1 W1 88.1(4) 3_667 . ?
O7 Cs1 W1 74.0(4) . . ?
O7 Cs1 W4 77.0(4) 3_667 3_667 ?
O7 Cs1 W4 88.3(4) . 3_667 ?
O7 Cs1 O2 92.4(5) 3_667 . ?
O7 Cs1 O7 77.8(6) 3_667 . ?
O7 Cs1 O30 84.6(8) 3_667 3_667 ?
O7 Cs1 O5 50.1(5) 3_667 3_667 ?
O30 Cs1 W2 68.5(7) 3_667 3_667 ?
O30 Cs1 W1 130.9(6) 3_667 . ?
O30 Cs1 W4 63.0(7) 3_667 3_667 ?
O30 Cs1 O2 158.7(7) 3_667 . ?
O30 Cs1 O7 149.2(8) 3_667 . ?
O30 Cs1 O5 58.4(8) 3_667 3_667 ?
O5 Cs1 W2 27.2(4) 3_667 3_667 ?
O5 Cs1 W1 138.1(4) 3_667 . ?
O5 Cs1 W4 28.5(4) 3_667 3_667 ?
O5 Cs1 O7 91.1(5) 3_667 . ?
O18 Cs4 W1 123.6(5) 1_455 3_566 ?
O18 Cs4 O6 142.4(6) 1_455 3_566 ?
O18 Cs4 O3 99.9(6) 1_455 3_566 ?
O18 Cs4 O23 153.3(6) 1_455 . ?
O18 Cs4 O17 60.4(9) 1_455 1_455 ?
O18 Cs4 O19 51.2(6) 1_455 1_455 ?
O24 Cs4 W1 117.6(4) . 3_566 ?
O24 Cs4 O18 118.8(6) . 1_455 ?
O24 Cs4 O6 93.6(6) . 3_566 ?
O24 Cs4 O3 136.3(6) . 3_566 ?
O24 Cs4 O23 50.2(6) . . ?
O24 Cs4 O17 58.4(8) . 1_455 ?
O24 Cs4 O19 153.8(6) . 1_455 ?
O6 Cs4 W1 29.6(3) 3_566 3_566 ?
O3 Cs4 W1 29.4(4) 3_566 3_566 ?
O3 Cs4 O6 43.7(5) 3_566 3_566 ?
O23 Cs4 W1 73.4(4) . 3_566 ?
O23 Cs4 O6 62.8(6) . 3_566 ?
O23 Cs4 O3 101.5(5) . 3_566 ?
O23 Cs4 O17 103.4(8) . 1_455 ?
O1 Cs4 W1 25.3(4) 3_566 3_566 ?
O1 Cs4 O18 121.1(6) 3_566 1_455 ?
O1 Cs4 O24 114.4(6) 3_566 . ?
O1 Cs4 O6 49.0(5) 3_566 3_566 ?
O1 Cs4 O3 50.0(6) 3_566 3_566 ?
O1 Cs4 O23 64.2(6) 3_566 . ?
O1 Cs4 O17 155.7(7) 3_566 1_455 ?
O1 Cs4 O19 70.0(6) 3_566 1_455 ?
O1 Cs4 O29 113.3(8) 3_566 3_566 ?
O1 Cs4 O26 89.5(8) 3_566 . ?
O17 Cs4 W1 175.7(7) 1_455 3_566 ?
O17 Cs4 O6 146.4(7) 1_455 3_566 ?
O17 Cs4 O3 152.4(8) 1_455 3_566 ?
O19 Cs4 W1 78.0(4) 1_455 3_566 ?
O19 Cs4 O6 106.3(6) 1_455 3_566 ?
O19 Cs4 O3 67.5(6) 1_455 3_566 ?
O19 Cs4 O23 125.3(6) 1_455 . ?
O19 Cs4 O17 106.3(8) 1_455 1_455 ?
O29 Cs4 W1 93.2(6) 3_566 3_566 ?
O29 Cs4 O18 115.2(7) 3_566 1_455 ?
O29 Cs4 O24 57.7(6) 3_566 . ?
O29 Cs4 O6 64.8(7) 3_566 3_566 ?
O29 Cs4 O3 89.0(7) 3_566 3_566 ?
O29 Cs4 O23 81.0(7) 3_566 . ?
O29 Cs4 O17 83.4(9) 3_566 1_455 ?
O29 Cs4 O19 146.7(7) 3_566 1_455 ?
O29 Cs4 O26 123.9(8) 3_566 . ?
O26 Cs4 W1 114.1(7) . 3_566 ?
O26 Cs4 O18 89.9(8) . 1_455 ?
O26 Cs4 O24 66.2(8) . . ?
O26 Cs4 O6 122.4(8) . 3_566 ?
O26 Cs4 O3 137.4(8) . 3_566 ?
O26 Cs4 O23 63.4(8) . . ?
O26 Cs4 O17 66.3(9) . 1_455 ?
O26 Cs4 O19 88.5(8) . 1_455 ?
O31 Cs4 W1 103.7(14) . 3_566 ?
O31 Cs4 O18 64.2(14) . 1_455 ?
O31 Cs4 O24 100.9(15) . . ?
O31 Cs4 O6 92.9(14) . 3_566 ?
O31 Cs4 O3 77.3(15) . 3_566 ?
O31 Cs4 O23 136.5(14) . . ?
O31 Cs4 O1 127.2(15) . 3_566 ?
O31 Cs4 O17 76.5(15) . 1_455 ?
O31 Cs4 O19 94.9(15) . 1_455 ?
O31 Cs4 O29 55.6(15) . 3_566 ?
O31 Cs4 O26 142.0(15) . . ?
Cs4 Tc1 Cs4 79.79(9) 4_665 1_655 ?
O18 Tc1 Cs4 102.3(7) 4_565 1_655 ?
O18 Tc1 Cs4 48.9(7) 4_565 4_665 ?
O18 Tc1 Cs4 48.9(7) . 1_655 ?
O18 Tc1 Cs4 102.3(7) . 4_665 ?
O18 Tc1 O18 85.4(14) . 4_565 ?
O18 Tc1 O9 90.7(10) 4_565 4_565 ?
O18 Tc1 O9 159.9(10) 4_565 . ?
O18 Tc1 O9 159.9(10) . 4_565 ?
O18 Tc1 O9 90.7(10) . . ?
O18 Tc1 O17 103.4(10) 4_565 . ?
O18 Tc1 O17 103.4(11) . . ?
O18 Tc1 O11 85.9(9) 4_565 . ?
O18 Tc1 O11 85.9(9) . . ?
O9 Tc1 Cs4 89.7(7) 4_565 4_665 ?
O9 Tc1 Cs4 89.7(7) . 1_655 ?
O9 Tc1 Cs4 150.7(7) 4_565 1_655 ?
O9 Tc1 Cs4 150.7(7) . 4_665 ?
O9 Tc1 O9 86.2(14) 4_565 . ?
O9 Tc1 O17 96.7(11) 4_565 . ?
O9 Tc1 O17 96.7(11) . . ?
O9 Tc1 O11 74.1(9) . . ?
O9 Tc1 O11 74.1(9) 4_565 . ?
O17 Tc1 Cs4 55.0(7) . 1_655 ?
O17 Tc1 Cs4 55.0(7) . 4_665 ?
O17 Tc1 O11 167.1(13) . . ?
O11 Tc1 Cs4 132.2(4) . 4_665 ?
O11 Tc1 Cs4 132.2(4) . 1_655 ?
W1 Cs2 W4 52.08(4) 3_667 3_667 ?
Tc3 Cs2 W1 90.33(8) 1_656 3_667 ?
Tc3 Cs2 W4 141.42(9) 1_656 3_667 ?
O16 Cs2 W1 26.3(3) 3_667 3_667 ?
O16 Cs2 W4 26.7(3) 3_667 3_667 ?
O16 Cs2 Tc3 116.6(4) 3_667 1_656 ?
O23 Cs2 W1 69.2(4) 1_656 3_667 ?
O23 Cs2 W4 106.7(4) 1_656 3_667 ?
O23 Cs2 Tc3 58.8(4) 1_656 1_656 ?
O23 Cs2 O16 84.3(5) 1_656 3_667 ?
O23 Cs2 O29 54.1(7) 1_656 1_656 ?
O23 Cs2 O13 127.4(6) 1_656 3_667 ?
O23 Cs2 O25 59.7(8) 1_656 1_656 ?
O1 Cs2 W1 22.5(4) 3_667 3_667 ?
O1 Cs2 W4 73.4(4) 3_667 3_667 ?
O1 Cs2 Tc3 68.3(4) 3_667 1_656 ?
O1 Cs2 O16 48.6(5) 3_667 3_667 ?
O1 Cs2 O23 62.2(6) 3_667 1_656 ?
O1 Cs2 O29 77.1(6) 3_667 1_656 ?
O1 Cs2 O27 50.8(8) 3_667 4_666 ?
O1 Cs2 O13 92.5(5) 3_667 3_667 ?
O1 Cs2 O25 92.7(9) 3_667 1_656 ?
O29 Cs2 W1 62.7(5) 1_656 3_667 ?
O29 Cs2 W4 61.6(5) 1_656 3_667 ?
O29 Cs2 Tc3 112.7(5) 1_656 1_656 ?
O29 Cs2 O16 53.7(5) 1_656 3_667 ?
O29 Cs2 O13 76.6(6) 1_656 3_667 ?
O27 Cs2 W1 73.0(6) 4_666 3_667 ?
O27 Cs2 W4 119.5(6) 4_666 3_667 ?
O27 Cs2 Tc3 24.6(5) 4_666 1_656 ?
O27 Cs2 O16 98.3(7) 4_666 3_667 ?
O27 Cs2 O23 69.5(7) 4_666 1_656 ?
O27 Cs2 O29 116.7(8) 4_666 1_656 ?
O27 Cs2 O13 130.2(7) 4_666 3_667 ?
O27 Cs2 O25 51.2(9) 4_666 1_656 ?
O13 Cs2 W1 72.9(3) 3_667 3_667 ?
O13 Cs2 W4 22.4(3) 3_667 3_667 ?
O13 Cs2 Tc3 154.8(4) 3_667 1_656 ?
O13 Cs2 O16 48.7(5) 3_667 3_667 ?
O7 Cs2 W1 87.1(5) . 3_667 ?
O7 Cs2 W4 90.6(4) . 3_667 ?
O7 Cs2 Tc3 77.6(4) . 1_656 ?
O7 Cs2 O16 93.6(5) . 3_667 ?
O7 Cs2 O23 128.9(6) . 1_656 ?
O7 Cs2 O1 78.6(6) . 3_667 ?
O7 Cs2 O29 147.3(6) . 1_656 ?
O7 Cs2 O27 60.3(7) . 4_666 ?
O7 Cs2 O13 82.9(6) . 3_667 ?
O7 Cs2 O25 93.3(8) . 1_656 ?
O7 Cs2 O28 68.7(8) . . ?
O25 Cs2 W1 113.2(8) 1_656 3_667 ?
O25 Cs2 W4 164.5(7) 1_656 3_667 ?
O25 Cs2 Tc3 27.0(8) 1_656 1_656 ?
O25 Cs2 O16 138.0(8) 1_656 3_667 ?
O25 Cs2 O29 109.4(8) 1_656 1_656 ?
O25 Cs2 O13 172.8(8) 1_656 3_667 ?
O28 Cs2 W1 133.4(7) . 3_667 ?
O28 Cs2 W4 87.7(7) . 3_667 ?
O28 Cs2 Tc3 120.2(6) . 1_656 ?
O28 Cs2 O16 113.5(8) . 3_667 ?
O28 Cs2 O23 155.7(8) . 1_656 ?
O28 Cs2 O1 142.0(8) . 3_667 ?
O28 Cs2 O29 122.5(8) . 1_656 ?
O28 Cs2 O27 120.7(9) . 4_666 ?
O28 Cs2 O13 65.3(8) . 3_667 ?
O28 Cs2 O25 107.6(10) . 1_656 ?
W5 Cs3 W5 50.54(5) 4_565 . ?
W5 Cs3 W3 47.94(4) 4_565 4_565 ?
W5 Cs3 W3 72.05(6) . 4_565 ?
W5 Cs3 W3 47.95(4) . . ?
W5 Cs3 W3 72.05(6) 4_565 . ?
W5 Cs3 Cs2 65.54(5) 4_565 4_464 ?
W5 Cs3 Cs2 101.05(8) . 4_464 ?
W3 Cs3 W3 50.12(6) . 4_565 ?
W3 Cs3 Cs2 137.59(9) . 4_464 ?
W3 Cs3 Cs2 97.90(5) 4_565 4_464 ?
O12 Cs3 W5 154.30(11) 1_554 4_565 ?
O12 Cs3 W5 154.30(10) 1_554 . ?
O12 Cs3 W3 126.9(5) 1_554 . ?
O12 Cs3 W3 126.9(5) 1_554 4_565 ?
O12 Cs3 Cs2 93.6(4) 1_554 4_464 ?
O12 Cs3 O20 130.5(8) 1_554 . ?
O12 Cs3 O22 173.8(8) 1_554 . ?
O12 Cs3 O21 136.4(4) 1_554 4_565 ?
O12 Cs3 O21 136.4(4) 1_554 . ?
O20 Cs3 W5 58.2(5) . . ?
O20 Cs3 W5 58.2(5) . 4_565 ?
O20 Cs3 W3 25.08(4) . . ?
O20 Cs3 W3 25.08(4) . 4_565 ?
O20 Cs3 Cs2 119.5(3) . 4_464 ?
O22 Cs3 W5 25.30(4) . . ?
O22 Cs3 W5 25.30(4) . 4_565 ?
O22 Cs3 W3 58.4(5) . 4_565 ?
O22 Cs3 W3 58.4(5) . . ?
O22 Cs3 Cs2 82.0(4) . 4_464 ?
O22 Cs3 O20 55.7(8) . . ?
O21 Cs3 W5 68.7(4) . 4_565 ?
O21 Cs3 W5 68.7(4) 4_565 . ?
O21 Cs3 W5 26.3(4) . . ?
O21 Cs3 W5 26.3(4) 4_565 4_565 ?
O21 Cs3 W3 68.4(4) . 4_565 ?
O21 Cs3 W3 68.4(4) 4_565 . ?
O21 Cs3 W3 26.2(4) 4_565 4_565 ?
O21 Cs3 W3 26.2(4) . . ?
O21 Cs3 Cs2 73.4(4) 4_565 4_464 ?
O21 Cs3 Cs2 127.0(4) . 4_464 ?
O21 Cs3 O20 46.2(5) . . ?
O21 Cs3 O20 46.2(5) 4_565 . ?
O21 Cs3 O22 46.5(4) 4_565 . ?
O21 Cs3 O22 46.5(4) . . ?
O21 Cs3 O21 77.4(7) . 4_565 ?
O25 Cs3 W5 64.2(7) . 4_565 ?
O25 Cs3 W5 64.2(7) . . ?
O25 Cs3 W3 112.1(7) . . ?
O25 Cs3 W3 112.1(7) . 4_565 ?
O25 Cs3 Cs2 48.1(2) . 4_464 ?
O25 Cs3 O12 113.9(10) . 1_554 ?
O25 Cs3 O20 115.6(10) . . ?
O25 Cs3 O22 59.9(9) . . ?
O25 Cs3 O21 88.4(7) . 4_565 ?
O25 Cs3 O21 88.4(7) . . ?
O25 Cs3 O30 168.6(11) . 1_554 ?
O30 Cs3 W5 125.7(6) 1_554 4_565 ?
O30 Cs3 W5 125.7(6) 1_554 . ?
O30 Cs3 W3 78.1(7) 1_554 . ?
O30 Cs3 W3 78.1(7) 1_554 4_565 ?
O30 Cs3 Cs2 127.6(3) 1_554 4_464 ?
O30 Cs3 O12 54.7(9) 1_554 1_554 ?
O30 Cs3 O20 75.8(9) 1_554 . ?
O30 Cs3 O22 131.4(9) 1_554 . ?
O30 Cs3 O21 100.4(7) 1_554 4_565 ?
O30 Cs3 O21 100.4(7) 1_554 . ?
Cs4 Tc2 Cs4 80.32(9) 4_565 . ?
O24 Tc2 Cs4 103.6(6) . 4_565 ?
O24 Tc2 Cs4 48.9(6) . . ?
O24 Tc2 Cs4 48.9(6) 4_565 4_565 ?
O24 Tc2 Cs4 103.6(6) 4_565 . ?
O24 Tc2 O24 87.5(12) . 4_565 ?
O24 Tc2 O15 89.2(9) . . ?
O24 Tc2 O15 160.4(9) . 4_565 ?
O24 Tc2 O15 89.2(9) 4_565 4_565 ?
O24 Tc2 O15 160.4(9) 4_565 . ?
O24 Tc2 O14 86.3(8) . . ?
O24 Tc2 O14 86.3(8) 4_565 . ?
O15 Tc2 Cs4 88.6(7) . . ?
O15 Tc2 Cs4 88.6(7) 4_565 4_565 ?
O15 Tc2 Cs4 150.1(7) 4_565 . ?
O15 Tc2 Cs4 150.1(7) . 4_565 ?
O15 Tc2 O15 87.4(14) 4_565 . ?
O15 Tc2 O14 74.2(8) . . ?
O15 Tc2 O14 74.2(8) 4_565 . ?
O17 Tc2 Cs4 55.1(7) 1_455 4_565 ?
O17 Tc2 Cs4 55.1(7) 1_455 . ?
O17 Tc2 O24 103.7(11) 1_455 . ?
O17 Tc2 O24 103.7(11) 1_455 4_565 ?
O17 Tc2 O15 95.8(11) 1_455 . ?
O17 Tc2 O15 95.8(11) 1_455 4_565 ?
O17 Tc2 O14 166.0(14) 1_455 . ?
O14 Tc2 Cs4 132.6(4) . . ?
O14 Tc2 Cs4 132.6(4) . 4_565 ?
Cs4 Tc3 Cs4 78.81(10) . 4_565 ?
Cs2 Tc3 Cs4 154.35(12) 1_454 4_565 ?
Cs2 Tc3 Cs4 82.63(5) 1_454 . ?
Cs2 Tc3 Cs4 82.63(5) 4_464 4_565 ?
Cs2 Tc3 Cs4 154.35(12) 4_464 . ?
Cs2 Tc3 Cs2 108.41(13) 4_464 1_454 ?
O27 Tc3 Cs4 132.1(12) 4_565 4_565 ?
O27 Tc3 Cs4 67.5(12) . 4_565 ?
O27 Tc3 Cs4 67.5(12) 4_565 . ?
O27 Tc3 Cs4 132.1(12) . . ?
O27 Tc3 Cs2 137.7(12) . 1_454 ?
O27 Tc3 Cs2 52.7(10) 4_565 1_454 ?
O27 Tc3 Cs2 137.7(12) 4_565 4_464 ?
O27 Tc3 Cs2 52.7(10) . 4_464 ?
O27 Tc3 O27 112(2) . 4_565 ?
O27 Tc3 O25 109.6(13) . . ?
O27 Tc3 O25 109.6(13) 4_565 . ?
O27 Tc3 O26 106.7(14) . . ?
O27 Tc3 O26 106.7(14) 4_565 . ?
O25 Tc3 Cs4 115.3(9) . . ?
O25 Tc3 Cs4 115.3(9) . 4_565 ?
O25 Tc3 Cs2 58.0(4) . 1_454 ?
O25 Tc3 Cs2 58.0(4) . 4_464 ?
O26 Tc3 Cs4 40.8(3) . 4_565 ?
O26 Tc3 Cs4 40.8(3) . . ?
O26 Tc3 Cs2 115.5(6) . 1_454 ?
O26 Tc3 Cs2 115.5(5) . 4_464 ?
O26 Tc3 O25 112.2(18) . . ?
O4 P1 O4 106.3(16) . 4_565 ?
O11 P1 O4 108.4(11) . 4_565 ?
O11 P1 O4 108.4(11) . . ?
O14 P1 O4 111.3(11) . 4_565 ?
O14 P1 O4 111.3(11) . . ?
O14 P1 O11 110.9(19) . . ?
W4 O12 W4 123.0(17) . 4_565 ?
W4 O12 Cs3 118.4(8) . 1_556 ?
W4 O12 Cs3 118.4(8) 4_565 1_556 ?
W3 O20 W3 149.3(18) . 4_565 ?
W3 O20 Cs3 105.2(9) . . ?
W3 O20 Cs3 105.2(9) 4_565 . ?
W2 O8 W2 123.0(15) . 4_565 ?
W3 O18 Cs4 101.8(10) . 1_655 ?
W3 O18 Tc1 149.3(14) . . ?
Tc1 O18 Cs4 103.1(9) . 1_655 ?
W1 O4 W5 89.2(7) . . ?
W1 O4 W3 89.2(7) . . ?
W3 O4 W5 89.0(6) . . ?
P1 O4 W1 124.7(11) . . ?
P1 O4 W5 125.1(11) . . ?
P1 O4 W3 127.8(12) . . ?
W5 O22 W5 149.6(17) 4_565 . ?
W5 O22 Cs3 105.0(9) . . ?
W5 O22 Cs3 105.0(9) 4_565 . ?
W2 O9 Tc1 119.5(14) . . ?
W5 O21 W3 125.5(11) . . ?
W5 O21 Cs3 104.3(8) . . ?
W3 O21 Cs3 105.2(9) . . ?
W5 O24 Cs4 105.1(9) . . ?
W5 O24 Tc2 146.2(12) . . ?
Tc2 O24 Cs4 101.8(8) . . ?
W4 O15 Tc2 118.1(13) . . ?
W2 O2 W1 152.3(11) . . ?
W2 O2 Cs1 103.8(8) . . ?
W1 O2 Cs1 97.1(7) . . ?
W1 O16 W4 153.0(12) . . ?
W1 O16 Cs2 98.4(7) . 3_667 ?
W4 O16 Cs2 100.0(7) . 3_667 ?
W1 O6 W5 124.5(11) . . ?
W1 O6 Cs4 83.1(7) . 3_566 ?
W5 O6 Cs4 131.3(9) . 3_566 ?
W1 O3 W3 124.6(12) . . ?
W1 O3 Cs4 87.1(8) . 3_566 ?
W3 O3 Cs4 131.9(9) . 3_566 ?
W5 O23 Cs4 101.9(10) . . ?
W5 O23 Cs2 147.2(12) . 1_454 ?
Cs2 O23 Cs4 109.5(6) 1_454 . ?
W1 O1 Cs1 109.9(10) . . ?
W1 O1 Cs4 105.9(9) . 3_566 ?
W1 O1 Cs2 111.2(10) . 3_667 ?
Cs1 O1 Cs2 99.7(6) . 3_667 ?
Cs4 O1 Cs1 111.4(7) 3_566 . ?
Cs4 O1 Cs2 118.6(7) 3_566 3_667 ?
Cs4 O17 Cs4 102.9(11) 4_665 1_655 ?
Tc1 O17 Cs4 92.3(10) . 1_655 ?
Tc1 O17 Cs4 92.3(10) . 4_665 ?
Tc2 O17 Cs4 95.6(11) 1_655 4_665 ?
Tc2 O17 Cs4 95.6(11) 1_655 1_655 ?
Tc2 O17 Tc1 167(2) 1_655 . ?
W3 O19 Cs1 151.5(12) . 3_666 ?
W3 O19 Cs4 102.4(10) . 1_655 ?
Cs1 O19 Cs4 105.2(6) 3_666 1_655 ?
Cs4 O29 Cs2 170.4(9) 3_566 1_454 ?
Cs1 O27 Cs2 98.9(8) 2_546 4_464 ?
Tc3 O27 Cs1 158.0(16) . 2_546 ?
Tc3 O27 Cs2 102.7(13) . 4_464 ?
W2 O11 W2 88.2(10) . 4_565 ?
W2 O11 Tc1 88.3(9) . . ?
W2 O11 Tc1 88.3(9) 4_565 . ?
P1 O11 W2 126.5(11) . . ?
P1 O11 W2 126.5(11) . 4_565 ?
P1 O11 Tc1 126.4(18) . . ?
W4 O13 Cs1 111.5(10) . 3_667 ?
W4 O13 Cs2 106.6(9) . 3_667 ?
Cs1 O13 Cs2 97.1(7) 3_667 3_667 ?
W2 O7 Cs1 104.0(9) . . ?
W2 O7 Cs1 109.8(10) . 3_667 ?
W2 O7 Cs2 135.8(12) . . ?
Cs1 O7 Cs1 102.2(6) 3_667 . ?
Cs2 O7 Cs1 102.3(7) . 3_667 ?
Cs2 O7 Cs1 97.8(6) . . ?
Cs2 O25 Cs2 144.5(14) 4_464 1_454 ?
Cs3 O25 Cs2 89.7(8) . 4_464 ?
Cs3 O25 Cs2 89.7(8) . 1_454 ?
Tc3 O25 Cs2 95.0(8) . 1_454 ?
Tc3 O25 Cs2 95.0(8) . 4_464 ?
Tc3 O25 Cs3 164(2) . . ?
Cs4 O26 Cs4 119.0(14) 4_565 . ?
Tc3 O26 Cs4 117.6(7) . 4_565 ?
Tc3 O26 Cs4 117.6(7) . . ?
W4 O14 W4 89.4(10) . 4_565 ?
W4 O14 Tc2 88.3(9) 4_565 . ?
W4 O14 Tc2 88.3(9) . . ?
P1 O14 W4 126.7(10) . . ?
P1 O14 W4 126.7(10) . 4_565 ?
P1 O14 Tc2 125.0(17) . . ?
Cs1 O30 Cs1 168.8(11) 3_667 2_647 ?
Cs3 O30 Cs1 95.0(6) 1_556 2_647 ?
Cs3 O30 Cs1 95.0(6) 1_556 3_667 ?
W2 O5 W4 159.3(12) . . ?
W2 O5 Cs1 97.6(8) . 3_667 ?
W4 O5 Cs1 96.2(7) . 3_667 ?

loop_
_geom_bond_atom_site_label_1
_geom_bond_atom_site_label_2
_geom_bond_distance
_geom_bond_site_symmetry_2
_geom_bond_publ_flag
W2 Cs1 4.101(2) 3_667 ?
W2 Cs1 4.251(3) . ?
W2 Cs2 4.504(3) . ?
W2 O8 1.927(14) . ?
W2 O9 1.89(3) . ?
W2 O2 1.91(2) . ?
W2 O11 2.43(2) . ?
W2 O7 1.72(2) . ?
W2 O5 1.89(2) . ?
W1 Cs1 4.073(2) . ?
W1 Cs4 3.860(2) 3_566 ?
W1 Cs2 4.186(3) 3_667 ?
W1 O4 2.35(2) . ?
W1 O2 1.91(2) . ?
W1 O16 1.87(2) . ?
W1 O6 1.92(2) . ?
W1 O3 1.90(2) . ?
W1 O1 1.72(2) . ?
W5 Cs4 4.027(3) . ?
W5 Cs3 4.307(3) . ?
W5 O4 2.51(2) . ?
W5 O22 1.905(8) . ?
W5 O21 1.97(2) . ?
W5 O24 1.81(2) . ?
W5 O6 1.94(2) . ?
W5 O23 1.71(2) . ?
W3 Cs4 3.996(3) 1_655 ?
W3 Cs3 4.342(4) . ?
W3 O20 1.907(9) . ?
W3 O18 1.85(2) . ?
W3 O4 2.50(2) . ?
W3 O21 1.99(2) . ?
W3 O3 1.95(2) . ?
W3 O19 1.69(2) . ?
W4 Cs1 4.109(2) 3_667 ?
W4 Cs2 4.276(3) 3_667 ?
W4 O12 1.930(15) . ?
W4 O15 1.87(2) . ?
W4 O16 1.95(2) . ?
W4 O13 1.70(2) . ?
W4 O14 2.41(2) . ?
W4 O5 1.97(2) . ?
Cs1 O2 3.368(19) . ?
Cs1 O1 3.16(2) . ?
Cs1 O19 3.15(2) 3_666 ?
Cs1 O27 3.18(3) 2_556 ?
Cs1 O13 3.17(3) 3_667 ?
Cs1 O7 3.18(2) 3_667 ?
Cs1 O7 3.49(2) . ?
Cs1 O30 3.336(4) 3_667 ?
Cs1 O5 3.40(2) 3_667 ?
Cs4 O18 3.18(2) 1_455 ?
Cs4 O24 3.15(2) . ?
Cs4 O6 3.59(2) 3_566 ?
Cs4 O3 3.46(2) 3_566 ?
Cs4 O23 3.31(2) . ?
Cs4 O1 3.02(2) 3_566 ?
Cs4 O17 3.37(3) 1_455 ?
Cs4 O19 3.27(2) 1_455 ?
Cs4 O29 3.05(4) 3_566 ?
Cs4 O26 3.06(2) . ?
Cs4 O31 2.46(5) . ?
Tc1 O18 1.98(3) 4_565 ?
Tc1 O18 1.98(3) . ?
Tc1 O9 2.07(3) 4_565 ?
Tc1 O9 2.07(3) . ?
Tc1 O17 2.22(4) . ?
Tc1 O11 2.47(3) . ?
Cs2 Tc3 4.005(4) 1_656 ?
Cs2 O16 3.48(2) 3_667 ?
Cs2 O23 3.29(2) 1_656 ?
Cs2 O1 3.25(2) 3_667 ?
Cs2 O29 3.45(4) 1_656 ?
Cs2 O27 3.26(3) 4_666 ?
Cs2 O13 3.47(2) 3_667 ?
Cs2 O7 3.11(2) . ?
Cs2 O25 3.410(13) 1_656 ?
Cs2 O28 3.23(4) . ?
Cs3 O12 3.31(3) 1_554 ?
Cs3 O20 3.43(3) . ?
Cs3 O22 3.40(3) . ?
Cs3 O21 3.38(2) 4_565 ?
Cs3 O21 3.38(2) . ?
Cs3 O25 3.07(4) . ?
Cs3 O30 3.14(3) 1_554 ?
Tc2 O24 2.04(2) 4_565 ?
Tc2 O24 2.04(2) . ?
Tc2 O15 2.09(3) 4_565 ?
Tc2 O15 2.09(3) . ?
Tc2 O17 2.01(4) 1_455 ?
Tc2 O14 2.46(3) . ?
Tc3 O27 1.71(3) 4_565 ?
Tc3 O27 1.71(3) . ?
Tc3 O25 1.82(5) . ?
Tc3 O26 1.73(4) . ?
P1 O4 1.55(2) . ?
P1 O4 1.55(2) 4_565 ?
P1 O11 1.53(3) . ?
P1 O14 1.51(3) . ?

loop_
_geom_torsion_atom_site_label_1
_geom_torsion_atom_site_label_2
_geom_torsion_atom_site_label_3
_geom_torsion_atom_site_label_4
_geom_torsion
_geom_torsion_site_symmetry_1
_geom_torsion_site_symmetry_2
_geom_torsion_site_symmetry_3
_geom_torsion_site_symmetry_4
_geom_torsion_publ_flag
Cs1 W2 O9 Tc1 166.2(4) 3_667 . . . ?
Cs1 W2 O9 Tc1 -133.4(12) . . . . ?
Cs1 W2 O7 Cs1 108.8(11) . . . 3_667 ?
Cs1 W2 O7 Cs1 -108.8(11) 3_667 . . . ?
Cs1 W2 O7 Cs2 133.9(19) 3_667 . . . ?
Cs1 W2 O7 Cs2 -117.3(18) . . . . ?
Cs1 W2 O5 W4 67(3) . . . . ?
Cs1 W2 O5 W4 132(4) 3_667 . . . ?
Cs1 W2 O5 Cs1 -64.1(5) . . . 3_667 ?
Cs1 W1 O16 W4 -78(2) . . . . ?
Cs1 W1 O16 Cs2 54.7(5) . . . 3_667 ?
Cs1 W1 O1 Cs4 120.4(13) . . . 3_566 ?
Cs1 W1 O1 Cs2 -109.5(11) . . . 3_667 ?
Cs1 W4 O15 Tc2 -165.7(3) 3_667 . . . ?
Cs1 W4 O13 Cs2 104.9(12) 3_667 . . 3_667 ?
Cs4 W1 O16 W4 -169.1(18) 3_566 . . . ?
Cs4 W1 O16 Cs2 -36.5(9) 3_566 . . 3_667 ?
Cs4 W1 O1 Cs1 -120.4(13) 3_566 . . . ?
Cs4 W1 O1 Cs2 130.1(12) 3_566 . . 3_667 ?
Cs4 W5 O24 Tc2 142(3) . . . . ?
Cs4 W5 O23 Cs2 -163(3) . . . 1_454 ?
Cs4 W3 O18 Tc1 -144(3) 1_655 . . . ?
Cs4 W3 O19 Cs1 165(3) 1_655 . . 3_666 ?
Cs4 Tc3 O27 Cs1 93(5) 4_565 . . 2_546 ?
Cs4 Tc3 O27 Cs1 44(6) . . . 2_546 ?
Cs4 Tc3 O27 Cs2 -147.0(5) . . . 4_464 ?
Cs4 Tc3 O27 Cs2 -98.1(10) 4_565 . . 4_464 ?
Cs4 Tc3 O25 Cs2 -62.4(12) . . . 1_454 ?
Cs4 Tc3 O25 Cs2 62.4(12) 4_565 . . 4_464 ?
Cs4 Tc3 O25 Cs2 -151.7(3) 4_565 . . 1_454 ?
Cs4 Tc3 O25 Cs2 151.7(3) . . . 4_464 ?
Cs4 Tc3 O25 Cs3 -44.6(4) 4_565 . . . ?
Cs4 Tc3 O25 Cs3 44.6(4) . . . . ?
Cs4 Tc3 O26 Cs4 -153(3) 4_565 . . . ?
Cs4 Tc3 O26 Cs4 153(3) . . . 4_565 ?
Cs2 W2 O9 Tc1 157.3(13) . . . . ?
Cs2 W2 O7 Cs1 117.3(18) . . . . ?
Cs2 W2 O7 Cs1 -133.9(19) . . . 3_667 ?
Cs2 W2 O5 W4 141(3) . . . . ?
Cs2 W2 O5 Cs1 9.1(9) . . . 3_667 ?
Cs2 W1 O16 W4 -133(3) 3_667 . . . ?
Cs2 W1 O1 Cs1 109.5(11) 3_667 . . . ?
Cs2 W1 O1 Cs4 -130.1(12) 3_667 . . 3_566 ?
Cs2 W4 O15 Tc2 136.1(12) 3_667 . . . ?
Cs2 W4 O13 Cs1 -104.9(12) 3_667 . . 3_667 ?
Cs2 Tc3 O27 Cs1 -169(6) 4_464 . . 2_546 ?
Cs2 Tc3 O27 Cs1 -93(5) 1_454 . . 2_546 ?
Cs2 Tc3 O27 Cs2 75.7(16) 1_454 . . 4_464 ?
Cs2 Tc3 O25 Cs2 -145.9(15) 1_454 . . 4_464 ?
Cs2 Tc3 O25 Cs2 145.9(15) 4_464 . . 1_454 ?
Cs2 Tc3 O25 Cs3 107.0(8) 1_454 . . . ?
Cs2 Tc3 O25 Cs3 -107.0(8) 4_464 . . . ?
Cs2 Tc3 O26 Cs4 39.6(19) 1_454 . . . ?
Cs2 Tc3 O26 Cs4 -167.5(9) 1_454 . . 4_565 ?
Cs2 Tc3 O26 Cs4 167.5(9) 4_464 . . . ?
Cs2 Tc3 O26 Cs4 -39.6(19) 4_464 . . 4_565 ?
Cs3 W5 O24 Cs4 -95.9(9) . . . . ?
Cs3 W5 O24 Tc2 46(3) . . . . ?
Cs3 W5 O23 Cs4 143.6(7) . . . . ?
Cs3 W5 O23 Cs2 -19.4(19) . . . 1_454 ?
Cs3 W3 O18 Cs4 99.8(9) . . . 1_655 ?
Cs3 W3 O18 Tc1 -44(3) . . . . ?
Cs3 W3 O19 Cs1 21(2) . . . 3_666 ?
Cs3 W3 O19 Cs4 -144.6(8) . . . 1_655 ?
O12 W4 O15 Tc2 -71.9(15) . . . . ?
O12 W4 O13 Cs1 82.6(13) . . . 3_667 ?
O12 W4 O13 Cs2 -172.6(11) . . . 3_667 ?
O20 W3 O18 Cs4 113.7(12) . . . 1_655 ?
O20 W3 O18 Tc1 -30(3) . . . . ?
O20 W3 O19 Cs1 64(3) . . . 3_666 ?
O20 W3 O19 Cs4 -100.8(12) . . . 1_655 ?
O8 W2 O9 Tc1 72.6(14) . . . . ?
O8 W2 O7 Cs1 -82.4(12) . . . 3_667 ?
O8 W2 O7 Cs1 168.8(11) . . . . ?
O8 W2 O7 Cs2 51.5(18) . . . . ?
O8 W2 O5 W4 -135(3) . . . . ?
O8 W2 O5 Cs1 93.3(9) . . . 3_667 ?
O18 W3 O19 Cs1 157(3) . . . 3_666 ?
O18 W3 O19 Cs4 -8.3(12) . . . 1_655 ?
O4 W1 O16 W4 59(2) . . . . ?
O4 W1 O16 Cs2 -168.6(7) . . . 3_667 ?
O4 W5 O24 Cs4 164.6(8) . . . . ?
O4 W5 O24 Tc2 -54(2) . . . . ?
O4 W5 O23 Cs4 -127(4) . . . . ?
O4 W5 O23 Cs2 70(6) . . . 1_454 ?
O4 W3 O18 Cs4 -163.5(8) . . . 1_655 ?
O4 W3 O18 Tc1 53(3) . . . . ?
O4 W3 O19 Cs1 -68(6) . . . 3_666 ?
O4 W3 O19 Cs4 127(4) . . . 1_655 ?
O4 P1 O4 W1 -179.0(3) 4_565 . . . ?
O4 P1 O4 W5 63(2) 4_565 . . . ?
O4 P1 O4 W3 -58(2) 4_565 . . . ?
O4 P1 O11 W2 -63(2) 4_565 . . 4_565 ?
O4 P1 O11 W2 -177.5(15) . . . 4_565 ?
O4 P1 O11 W2 63(2) . . . . ?
O4 P1 O11 W2 177.5(15) 4_565 . . . ?
O4 P1 O11 Tc1 57.5(10) 4_565 . . . ?
O4 P1 O11 Tc1 -57.5(10) . . . . ?
O4 P1 O14 W4 177.9(14) . . . 4_565 ?
O4 P1 O14 W4 -59(2) . . . . ?
O4 P1 O14 W4 -177.9(14) 4_565 . . . ?
O4 P1 O14 W4 59(2) 4_565 . . 4_565 ?
O4 P1 O14 Tc2 59.2(10) . . . . ?
O4 P1 O14 Tc2 -59.2(10) 4_565 . . . ?
O22 W5 O24 Cs4 -112.2(11) . . . . ?
O22 W5 O24 Tc2 30(2) . . . . ?
O22 W5 O23 Cs4 100.0(11) . . . . ?
O22 W5 O23 Cs2 -63(2) . . . 1_454 ?
O9 W2 O7 Cs1 -173.4(9) . . . 3_667 ?
O9 W2 O7 Cs1 77.8(10) . . . . ?
O9 W2 O7 Cs2 -39.5(17) . . . . ?
O9 W2 O5 W4 -47(5) . . . . ?
O9 W2 O5 Cs1 -178(2) . . . 3_667 ?
O21 W5 O24 Cs4 164(2) . . . . ?
O21 W5 O24 Tc2 -54(4) . . . . ?
O21 W5 O23 Cs4 -170.3(8) . . . . ?
O21 W5 O23 Cs2 27(2) . . . 1_454 ?
O21 W3 O18 Cs4 -168(2) . . . 1_655 ?
O21 W3 O18 Tc1 49(4) . . . . ?
O21 W3 O19 Cs1 -25(3) . . . 3_666 ?
O21 W3 O19 Cs4 170.1(9) . . . 1_655 ?
O24 W5 O23 Cs4 6.4(11) . . . . ?
O24 W5 O23 Cs2 -157(2) . . . 1_454 ?
O15 W4 O13 Cs1 173.9(10) . . . 3_667 ?
O15 W4 O13 Cs2 -81.2(11) . . . 3_667 ?
O2 W2 O9 Tc1 -83.1(13) . . . . ?
O2 W2 O7 Cs1 95.4(9) . . . 3_667 ?
O2 W2 O7 Cs1 -13.4(10) . . . . ?
O2 W2 O7 Cs2 -130.7(14) . . . . ?
O2 W2 O5 W4 21(3) . . . . ?
O2 W2 O5 Cs1 -110.4(8) . . . 3_667 ?
O2 W1 O16 W4 -26(2) . . . . ?
O2 W1 O16 Cs2 106.9(7) . . . 3_667 ?
O2 W1 O1 Cs1 13.0(10) . . . . ?
O2 W1 O1 Cs4 133.4(8) . . . 3_566 ?
O2 W1 O1 Cs2 -96.5(9) . . . 3_667 ?
O16 W1 O1 Cs1 101.8(10) . . . . ?
O16 W1 O1 Cs4 -137.8(8) . . . 3_566 ?
O16 W1 O1 Cs2 -7.6(10) . . . 3_667 ?
O16 W4 O15 Tc2 82.8(13) . . . . ?
O16 W4 O13 Cs1 -93.6(10) . . . 3_667 ?
O16 W4 O13 Cs2 11.3(11) . . . 3_667 ?
O6 W1 O16 W4 134(2) . . . . ?
O6 W1 O16 Cs2 -93.3(8) . . . 3_667 ?
O6 W1 O1 Cs1 -167.9(9) . . . . ?
O6 W1 O1 Cs4 -47.5(11) . . . 3_566 ?
O6 W1 O1 Cs2 82.7(10) . . . 3_667 ?
O6 W5 O24 Cs4 93.4(9) . . . . ?
O6 W5 O24 Tc2 -125(2) . . . . ?
O6 W5 O23 Cs4 -83.1(10) . . . . ?
O6 W5 O23 Cs2 114(2) . . . 1_454 ?
O3 W1 O16 W4 57(4) . . . . ?
O3 W1 O16 Cs2 -170(2) . . . 3_667 ?
O3 W1 O1 Cs1 -79.3(10) . . . . ?
O3 W1 O1 Cs4 41.1(11) . . . 3_566 ?
O3 W1 O1 Cs2 171.2(9) . . . 3_667 ?
O3 W3 O18 Cs4 -92.6(9) . . . 1_655 ?
O3 W3 O18 Tc1 124(3) . . . . ?
O3 W3 O19 Cs1 -111(3) . . . 3_666 ?
O3 W3 O19 Cs4 83.5(10) . . . 1_655 ?
O23 W5 O24 Cs4 -6.9(11) . . . . ?
O23 W5 O24 Tc2 135(2) . . . . ?
O1 W1 O16 W4 -126(2) . . . . ?
O1 W1 O16 Cs2 6.7(9) . . . 3_667 ?
O19 W3 O18 Cs4 8.5(12) . . . 1_655 ?
O19 W3 O18 Tc1 -135(3) . . . . ?
O27 Tc3 O27 Cs1 -35(6) 4_565 . . 2_546 ?
O27 Tc3 O27 Cs2 133.9(12) 4_565 . . 4_464 ?
O27 Tc3 O25 Cs2 11.3(17) 4_565 . . 1_454 ?
O27 Tc3 O25 Cs2 -134.7(13) 4_565 . . 4_464 ?
O27 Tc3 O25 Cs2 -11.3(17) . . . 4_464 ?
O27 Tc3 O25 Cs2 134.6(13) . . . 1_454 ?
O27 Tc3 O25 Cs3 118.3(13) 4_565 . . . ?
O27 Tc3 O25 Cs3 -118.3(13) . . . . ?
O27 Tc3 O26 Cs4 16(2) . . . 4_565 ?
O27 Tc3 O26 Cs4 -16(2) 4_565 . . . ?
O27 Tc3 O26 Cs4 136.4(15) 4_565 . . 4_565 ?
O27 Tc3 O26 Cs4 -136.4(15) . . . . ?
O11 W2 O9 Tc1 -1.7(12) . . . . ?
O11 W2 O5 W4 -61(3) . . . . ?
O11 W2 O5 Cs1 167.1(8) . . . 3_667 ?
O11 P1 O4 W1 -62.7(18) . . . . ?
O11 P1 O4 W5 179.5(14) . . . . ?
O11 P1 O4 W3 58.3(18) . . . . ?
O11 P1 O14 W4 61.4(16) . . . . ?
O11 P1 O14 W4 -61.4(16) . . . 4_565 ?
O11 P1 O14 Tc2 180.000(4) . . . . ?
O13 W4 O15 Tc2 -173.7(13) . . . . ?
O7 W2 O9 Tc1 175.4(13) . . . . ?
O7 W2 O5 W4 121(3) . . . . ?
O7 W2 O5 Cs1 -10.1(9) . . . 3_667 ?
O25 Tc3 O27 Cs1 -157(5) . . . 2_546 ?
O25 Tc3 O27 Cs2 12.0(18) . . . 4_464 ?
O25 Tc3 O26 Cs4 -103.6(14) . . . 4_565 ?
O25 Tc3 O26 Cs4 103.6(14) . . . . ?
O26 Tc3 O27 Cs1 81(5) . . . 2_546 ?
O26 Tc3 O27 Cs2 -109.7(14) . . . 4_464 ?
O26 Tc3 O25 Cs2 107.0(8) . . . 4_464 ?
O26 Tc3 O25 Cs2 -107.0(8) . . . 1_454 ?
O26 Tc3 O25 Cs3 0.000(9) . . . . ?
O14 W4 O15 Tc2 1.7(12) . . . . ?
O14 P1 O4 W1 59.5(18) . . . . ?
O14 P1 O4 W5 -58.3(18) . . . . ?
O14 P1 O4 W3 -179.5(14) . . . . ?
O14 P1 O11 W2 60.0(17) . . . 4_565 ?
O14 P1 O11 W2 -60.0(17) . . . . ?
O14 P1 O11 Tc1 180.000(4) . . . . ?
O5 W2 O9 Tc1 -16(3) . . . . ?
O5 W2 O7 Cs1 -97.4(9) . . . . ?
O5 W2 O7 Cs1 11.4(11) . . . 3_667 ?
O5 W2 O7 Cs2 145.3(14) . . . . ?
O5 W4 O15 Tc2 18(3) . . . . ?
O5 W4 O13 Cs1 -10.5(11) . . . 3_667 ?
O5 W4 O13 Cs2 94.4(9) . . . 3_667 ?

loop_
_exptl_oxdiff_crystal_face_indexfrac_h
_exptl_oxdiff_crystal_face_indexfrac_k
_exptl_oxdiff_crystal_face_indexfrac_l
_exptl_oxdiff_crystal_face_x
_exptl_oxdiff_crystal_face_y
_exptl_oxdiff_crystal_face_z
1.9941 1.0139 -0.1864 0.2731 -0.0832 0.0379
-1.0028 0.9957 -0.4039 -0.1349 0.0212 0.1197
-0.3722 8.1326 6.0456 -0.0262 -0.9883 0.1502
0.3717 -9.5619 -4.9585 0.0246 0.9455 -0.3246
7.2090 0.2468 -3.8215 0.9763 0.1806 0.1195
-0.1758 9.8332 -4.5437 -0.0095 0.0012 1.0000
0.1758 -9.8332 4.5437 0.0095 -0.0012 -1.0000
